data_7133571
loop_
_publ_author_name
'Singh, Sapna'
'Velloth, Archana'
'Rajani, ?'
'Goyal, Manu'
'Kaur, Navneet'
'Singh, Sanjay'
'Venkataramani, Sugumar'

_publ_section_title
;
 Neutral and ionic <i>N</i>-methyl phenylazo-3,5-(di-2-pyridyl)pyrazole
 photoswitches: probes for reversible pH modulation by light.
;
_journal_issue 77
_journal_name_full 'Chemical communications (Cambridge, England)'
_journal_page_first 10776
_journal_page_last 10779
_journal_paper_doi 10.1039/d4cc03455d
_journal_volume 60
_journal_year 2024
_chemical_formula_moiety 'I, C22 H21 N6'
_chemical_formula_sum 'C22 H21 I N6'
_chemical_formula_weight 496.35
_space_group_crystal_system monoclinic
_space_group_IT_number 14
_space_group_name_Hall '-P 2ybc'
_space_group_name_H-M_alt 'P 1 21/c 1'
_atom_sites_solution_hydrogens geom
_audit_creation_date 2024-06-26
_audit_creation_method
;
Olex2 1.5
(compiled 2024.02.16 svn.r378c4104 for OlexSys, GUI svn.r6928)
;
_audit_update_record
;
2024-06-26 deposited with the CCDC.	2024-08-22 downloaded from the CCDC.
;
_cell_angle_alpha 90
_cell_angle_beta 106.939(8)
_cell_angle_gamma 90
_cell_formula_units_Z 4
_cell_length_a 11.6528(9)
_cell_length_b 18.0105(10)
_cell_length_c 10.8343(8)
_cell_measurement_reflns_used 3326
_cell_measurement_temperature 250.00(10)
_cell_measurement_theta_max 24.2450
_cell_measurement_theta_min 2.8880
_cell_volume 2175.2(3)
_computing_cell_refinement 'CrysAlisPro 1.171.41.93a (Rigaku OD, 2020)'
_computing_data_collection 'CrysAlisPro 1.171.41.93a (Rigaku OD, 2020)'
_computing_data_reduction 'CrysAlisPro 1.171.41.93a (Rigaku OD, 2020)'
_computing_molecular_graphics 'Olex2 1.5 (Dolomanov et al., 2009)'
_computing_publication_material 'Olex2 1.5 (Dolomanov et al., 2009)'
_computing_structure_refinement 'SHELXL 2014/7 (Sheldrick, 2015)'
_computing_structure_solution 'SHELXT 2014/4 (Sheldrick, 2014)'
_diffrn_ambient_temperature 250.15
_diffrn_measured_fraction_theta_full 0.999
_diffrn_measured_fraction_theta_max 0.999
_diffrn_measurement_details
;
List of Runs (angles in degrees, time in seconds):

  # Type    Start    End  Width  t~exp~   \w     \q     \k     \f   Frames
#--------------------------------------------------------------------------
  1  \w    -69.00 119.00   0.50   25.00    --   29.89  54.00-180.00  376
  2  \w    -69.00 119.00   0.50   25.00    --   29.89  54.00 -90.00  376
  3  \w    -69.00   7.00   0.50   25.00    --   29.89  54.00  30.00  152
;
_diffrn_measurement_device 'two-circle diffractometer'
_diffrn_measurement_device_type 'XtaLAB Mini (ROW)'
_diffrn_measurement_method '\w scans'
_diffrn_radiation_type MoK\a
_diffrn_radiation_wavelength 0.71073
_diffrn_reflns_av_R_equivalents 0.0439
_diffrn_reflns_av_unetI/netI 0.0392
_diffrn_reflns_Laue_measured_fraction_full 0.999
_diffrn_reflns_Laue_measured_fraction_max 0.999
_diffrn_reflns_limit_h_max 13
_diffrn_reflns_limit_h_min -13
_diffrn_reflns_limit_k_max 21
_diffrn_reflns_limit_k_min -21
_diffrn_reflns_limit_l_max 12
_diffrn_reflns_limit_l_min -12
_diffrn_reflns_number 15732
_diffrn_reflns_point_group_measured_fraction_full 0.999
_diffrn_reflns_point_group_measured_fraction_max 0.999
_diffrn_reflns_theta_full 25.000
_diffrn_reflns_theta_max 25.053
_diffrn_reflns_theta_min 2.527
_exptl_absorpt_coefficient_mu 1.492
_exptl_absorpt_correction_T_max 1.00000
_exptl_absorpt_correction_T_min 0.92501
_exptl_absorpt_correction_type multi-scan
_exptl_absorpt_process_details
;
CrysAlisPro 1.171.41.93a (Rigaku Oxford Diffraction, 2020)
Empirical absorption correction using spherical harmonics,
implemented in SCALE3 ABSPACK scaling algorithm.
;
_exptl_crystal_colour 'clear orangish orange'
_exptl_crystal_colour_lustre clear
_exptl_crystal_colour_modifier orangish
_exptl_crystal_colour_primary orange
_exptl_crystal_density_diffrn 1.516
_exptl_crystal_description block
_exptl_crystal_F_000 992
_exptl_crystal_size_max 0.22
_exptl_crystal_size_mid 0.21
_exptl_crystal_size_min 0.2
_refine_diff_density_max 1.143
_refine_diff_density_min -0.622
_refine_diff_density_rms 0.073
_refine_ls_extinction_method none
_refine_ls_goodness_of_fit_ref 1.073
_refine_ls_hydrogen_treatment constr
_refine_ls_matrix_type full
_refine_ls_number_parameters 264
_refine_ls_number_reflns 3841
_refine_ls_number_restraints 0
_refine_ls_restrained_S_all 1.073
_refine_ls_R_factor_all 0.0540
_refine_ls_R_factor_gt 0.0366
_refine_ls_shift/su_max 0.001
_refine_ls_shift/su_mean 0.000
_refine_ls_structure_factor_coef Fsqd
_refine_ls_weighting_details 'w=1/[\s^2^(Fo^2^)+(0.0282P)^2^+2.1992P] where P=(Fo^2^+2Fc^2^)/3'
_refine_ls_weighting_scheme calc
_refine_ls_wR_factor_gt 0.0776
_refine_ls_wR_factor_ref 0.0905
_reflns_Friedel_coverage 0.000
_reflns_number_gt 2956
_reflns_number_total 3841
_reflns_threshold_expression 'I > 2\s(I)'
_cod_data_source_file d4cc03455d2.cif
_cod_data_source_block 2a-et-i
_cod_depositor_comments 'Adding full bibliography for 7133570--7133571.cif.'
_cod_database_code 7133571
_shelx_shelxl_version_number 2014/7
_shelx_space_group_comment
;
The symmetry employed for this shelxl refinement is uniquely defined
by the following loop, which should always be used as a source of
symmetry information in preference to the above space-group names.
They are only intended as comments.
;
_shelx_estimated_absorpt_t_max 0.755
_shelx_estimated_absorpt_t_min 0.735
_olex2_refinement_description
;
1. Fixed Uiso
 At 1.2 times of:
  All C(H) groups, All C(H,H) groups
 At 1.5 times of:
  All C(H,H,H) groups
2.a Secondary CH2 refined with riding coordinates:
 C2(H2A,H2B)
2.b Aromatic/amide H refined with riding coordinates:
 C22(H22), C3(H3), C4(H4), C21(H21), C6(H6), C20(H20), C13(H13), C5(H5),
 C18(H18), C14(H14), C19(H19), C15(H15), C16(H16)
2.c Idealised Me refined as rotating group:
 C11(H11A,H11B,H11C), C1(H1A,H1B,H1C)
;
_olex2_submission_special_instructions 'No special instructions were received'
_oxdiff_exptl_absorpt_empirical_details
;
Empirical correction (ABSPACK) includes:
- Absorption correction using spherical harmonics
- Frame scaling
;

loop_
_space_group_symop_operation_xyz
'x, y, z'
'-x, y+1/2, -z+1/2'
'-x, -y, -z'
'x, -y-1/2, z-1/2'

loop_
_atom_site_label
_atom_site_type_symbol
_atom_site_fract_x
_atom_site_fract_y
_atom_site_fract_z
_atom_site_U_iso_or_equiv
_atom_site_adp_type
_atom_site_occupancy
_atom_site_site_symmetry_order
_atom_site_calc_flag
_atom_site_refinement_flags_posn
_atom_site_refinement_flags_adp
_atom_site_refinement_flags_occupancy
_atom_site_disorder_assembly
_atom_site_disorder_group
I1 I 0.93000(3) 0.65973(2) 0.87586(3) 0.05520(13) Uani 1 1 d . . . . .
N1 N 0.1046(3) 0.60152(17) 0.4744(3) 0.0474(8) Uani 1 1 d . . . . .
N5 N 0.2925(3) 0.42356(18) 0.7371(3) 0.0513(9) Uani 1 1 d . . . . .
N3 N 0.4439(3) 0.56179(17) 0.6115(3) 0.0481(8) Uani 1 1 d . . . . .
N2 N 0.3968(3) 0.60415(18) 0.5182(3) 0.0485(8) Uani 1 1 d . . . . .
N4 N 0.1972(3) 0.44632(19) 0.6375(4) 0.0533(9) Uani 1 1 d . . . . .
N6 N 0.5323(4) 0.3858(2) 0.9016(4) 0.0699(11) Uani 1 1 d . . . . .
C8 C 0.2391(4) 0.5017(2) 0.5821(4) 0.0452(10) Uani 1 1 d . . . . .
C9 C 0.3621(4) 0.5143(2) 0.6435(4) 0.0462(10) Uani 1 1 d . . . . .
C17 C 0.4795(4) 0.6517(2) 0.4818(4) 0.0471(10) Uani 1 1 d . . . . .
C10 C 0.3934(4) 0.4630(2) 0.7454(4) 0.0474(10) Uani 1 1 d . . . . .
C7 C 0.1634(3) 0.5381(2) 0.4642(4) 0.0448(10) Uani 1 1 d . . . . .
C22 C 0.6011(4) 0.6578(2) 0.5477(4) 0.0522(11) Uani 1 1 d . . . . .
H22 H 0.6345 0.6293 0.6222 0.063 Uiso 1 1 calc R U . . .
C12 C 0.5112(4) 0.4518(2) 0.8427(4) 0.0500(10) Uani 1 1 d . . . . .
C3 C 0.0494(4) 0.6419(2) 0.3687(5) 0.0564(11) Uani 1 1 d . . . . .
H3 H 0.0125 0.6871 0.3783 0.068 Uiso 1 1 calc R U . . .
C4 C 0.0463(4) 0.6181(3) 0.2482(5) 0.0591(12) Uani 1 1 d . . . . .
H4 H 0.0113 0.6477 0.1754 0.071 Uiso 1 1 calc R U . . .
C21 C 0.6719(4) 0.7056(3) 0.5037(5) 0.0627(13) Uani 1 1 d . . . . .
H21 H 0.7543 0.7090 0.5473 0.075 Uiso 1 1 calc R U . . .
C6 C 0.1538(4) 0.5113(3) 0.3435(4) 0.0596(12) Uani 1 1 d . . . . .
H6 H 0.1881 0.4650 0.3346 0.071 Uiso 1 1 calc R U . . .
C11 C 0.2715(4) 0.3616(3) 0.8152(5) 0.0655(13) Uani 1 1 d . . . . .
H11A H 0.2170 0.3771 0.8629 0.098 Uiso 1 1 calc R U . . .
H11B H 0.3471 0.3462 0.8752 0.098 Uiso 1 1 calc R U . . .
H11C H 0.2366 0.3203 0.7593 0.098 Uiso 1 1 calc R U . . .
C20 C 0.6233(5) 0.7489(3) 0.3957(5) 0.0659(13) Uani 1 1 d . . . . .
H20 H 0.6719 0.7828 0.3677 0.079 Uiso 1 1 calc R U . . .
C13 C 0.5968(4) 0.5079(3) 0.8704(5) 0.0604(12) Uani 1 1 d . . . . .
H13 H 0.5789 0.5548 0.8316 0.072 Uiso 1 1 calc R U . . .
C5 C 0.0950(4) 0.5507(3) 0.2350(5) 0.0641(12) Uani 1 1 d . . . . .
H5 H 0.0882 0.5315 0.1526 0.077 Uiso 1 1 calc R U . . .
C2 C 0.0949(4) 0.6297(3) 0.6027(4) 0.0625(12) Uani 1 1 d . . . . .
H2A H 0.0130 0.6473 0.5920 0.075 Uiso 1 1 calc R U . . .
H2B H 0.1109 0.5888 0.6651 0.075 Uiso 1 1 calc R U . . .
C18 C 0.4310(4) 0.6943(3) 0.3738(4) 0.0591(12) Uani 1 1 d . . . . .
H18 H 0.3487 0.6908 0.3300 0.071 Uiso 1 1 calc R U . . .
C14 C 0.7091(4) 0.4938(3) 0.9559(5) 0.0708(14) Uani 1 1 d . . . . .
H14 H 0.7691 0.5305 0.9734 0.085 Uiso 1 1 calc R U . . .
C19 C 0.5032(5) 0.7423(3) 0.3292(5) 0.0719(14) Uani 1 1 d . . . . .
H19 H 0.4704 0.7703 0.2539 0.086 Uiso 1 1 calc R U . . .
C15 C 0.7311(5) 0.4261(3) 1.0141(5) 0.0748(15) Uani 1 1 d . . . . .
H15 H 0.8062 0.4151 1.0726 0.090 Uiso 1 1 calc R U . . .
C16 C 0.6412(5) 0.3744(3) 0.9854(6) 0.0798(16) Uani 1 1 d . . . . .
H16 H 0.6566 0.3280 1.0269 0.096 Uiso 1 1 calc R U . . .
C1 C 0.1802(5) 0.6907(3) 0.6531(5) 0.0811(16) Uani 1 1 d . . . . .
H1A H 0.1680 0.7298 0.5891 0.122 Uiso 1 1 calc R U . . .
H1B H 0.2616 0.6720 0.6721 0.122 Uiso 1 1 calc R U . . .
H1C H 0.1672 0.7102 0.7313 0.122 Uiso 1 1 calc R U . . .

loop_
_atom_site_aniso_label
_atom_site_aniso_U_11
_atom_site_aniso_U_22
_atom_site_aniso_U_33
_atom_site_aniso_U_23
_atom_site_aniso_U_13
_atom_site_aniso_U_12
I1 0.0546(2) 0.04773(18) 0.0588(2) -0.00206(13) 0.00946(15) 0.00066(13)
N1 0.055(2) 0.0417(18) 0.044(2) -0.0017(16) 0.0109(17) 0.0036(16)
N5 0.053(2) 0.0452(18) 0.055(2) 0.0126(17) 0.0141(18) 0.0054(17)
N3 0.055(2) 0.0382(17) 0.050(2) 0.0025(16) 0.0141(17) 0.0022(16)
N2 0.049(2) 0.0437(18) 0.053(2) 0.0061(17) 0.0144(17) 0.0004(16)
N4 0.050(2) 0.050(2) 0.057(2) 0.0098(18) 0.0107(18) 0.0014(17)
N6 0.066(3) 0.061(2) 0.073(3) 0.023(2) 0.005(2) 0.004(2)
C8 0.047(2) 0.039(2) 0.047(2) 0.0001(18) 0.0088(19) 0.0032(18)
C9 0.051(2) 0.036(2) 0.051(3) 0.0015(19) 0.014(2) 0.0035(18)
C17 0.045(2) 0.048(2) 0.050(3) 0.000(2) 0.017(2) 0.0039(19)
C10 0.051(2) 0.040(2) 0.051(3) 0.0014(19) 0.015(2) 0.0055(19)
C7 0.042(2) 0.039(2) 0.051(3) 0.0015(18) 0.0092(19) -0.0017(17)
C22 0.056(3) 0.046(2) 0.055(3) -0.002(2) 0.015(2) 0.002(2)
C12 0.054(3) 0.050(2) 0.048(3) 0.007(2) 0.017(2) 0.008(2)
C3 0.056(3) 0.050(2) 0.056(3) 0.005(2) 0.006(2) 0.007(2)
C4 0.055(3) 0.067(3) 0.049(3) 0.013(2) 0.006(2) -0.004(2)
C21 0.050(3) 0.058(3) 0.082(4) -0.014(3) 0.022(3) -0.005(2)
C6 0.069(3) 0.054(3) 0.053(3) -0.006(2) 0.014(2) 0.012(2)
C11 0.066(3) 0.060(3) 0.074(4) 0.026(3) 0.025(3) 0.004(2)
C20 0.069(3) 0.059(3) 0.082(4) -0.004(3) 0.039(3) -0.011(2)
C13 0.058(3) 0.058(3) 0.061(3) 0.006(2) 0.010(2) 0.003(2)
C5 0.068(3) 0.080(3) 0.044(3) -0.005(2) 0.016(2) -0.001(3)
C2 0.069(3) 0.059(3) 0.056(3) 0.000(2) 0.014(2) 0.014(2)
C18 0.049(3) 0.064(3) 0.062(3) 0.016(2) 0.013(2) 0.005(2)
C14 0.056(3) 0.091(4) 0.063(3) 0.000(3) 0.014(3) -0.003(3)
C19 0.075(4) 0.069(3) 0.074(4) 0.027(3) 0.026(3) 0.001(3)
C15 0.056(3) 0.100(4) 0.062(3) 0.018(3) 0.007(3) 0.015(3)
C16 0.071(4) 0.077(4) 0.084(4) 0.027(3) 0.012(3) 0.021(3)
C1 0.079(4) 0.083(4) 0.075(4) -0.025(3) 0.013(3) -0.002(3)

loop_
_atom_type_symbol
_atom_type_description
_atom_type_scat_dispersion_real
_atom_type_scat_dispersion_imag
_atom_type_scat_source
C C 0.0033 0.0016 'International Tables Vol C Tables 4.2.6.8 and 6.1.1.4'
H H 0.0000 0.0000 'International Tables Vol C Tables 4.2.6.8 and 6.1.1.4'
I I -0.4742 1.8119 'International Tables Vol C Tables 4.2.6.8 and 6.1.1.4'
N N 0.0061 0.0033 'International Tables Vol C Tables 4.2.6.8 and 6.1.1.4'

loop_
_geom_angle_atom_site_label_1
_geom_angle_atom_site_label_2
_geom_angle_atom_site_label_3
_geom_angle
_geom_angle_site_symmetry_1
_geom_angle_site_symmetry_3
_geom_angle_publ_flag
C7 N1 C2 122.2(3) . . ?
C3 N1 C7 120.8(4) . . ?
C3 N1 C2 116.9(4) . . ?
N4 N5 C11 116.8(4) . . ?
C10 N5 N4 112.7(3) . . ?
C10 N5 C11 130.5(4) . . ?
N2 N3 C9 113.6(3) . . ?
N3 N2 C17 114.4(3) . . ?
C8 N4 N5 105.2(3) . . ?
C12 N6 C16 117.6(4) . . ?
N4 C8 C9 111.3(4) . . ?
N4 C8 C7 121.3(4) . . ?
C9 C8 C7 127.1(4) . . ?
N3 C9 C8 130.8(4) . . ?
N3 C9 C10 124.0(4) . . ?
C10 C9 C8 105.1(4) . . ?
C22 C17 N2 125.0(4) . . ?
C18 C17 N2 115.2(4) . . ?
C18 C17 C22 119.8(4) . . ?
N5 C10 C9 105.7(4) . . ?
N5 C10 C12 125.7(4) . . ?
C9 C10 C12 128.6(4) . . ?
N1 C7 C8 119.6(4) . . ?
N1 C7 C6 118.3(4) . . ?
C6 C7 C8 122.1(4) . . ?
C17 C22 H22 120.1 . . ?
C21 C22 C17 119.8(4) . . ?
C21 C22 H22 120.1 . . ?
N6 C12 C10 117.6(4) . . ?
N6 C12 C13 121.5(4) . . ?
C13 C12 C10 120.9(4) . . ?
N1 C3 H3 119.5 . . ?
N1 C3 C4 121.0(4) . . ?
C4 C3 H3 119.5 . . ?
C3 C4 H4 120.6 . . ?
C5 C4 C3 118.9(4) . . ?
C5 C4 H4 120.6 . . ?
C22 C21 H21 119.7 . . ?
C22 C21 C20 120.6(4) . . ?
C20 C21 H21 119.7 . . ?
C7 C6 H6 119.5 . . ?
C7 C6 C5 121.1(4) . . ?
C5 C6 H6 119.5 . . ?
N5 C11 H11A 109.5 . . ?
N5 C11 H11B 109.5 . . ?
N5 C11 H11C 109.5 . . ?
H11A C11 H11B 109.5 . . ?
H11A C11 H11C 109.5 . . ?
H11B C11 H11C 109.5 . . ?
C21 C20 H20 120.1 . . ?
C19 C20 C21 119.7(4) . . ?
C19 C20 H20 120.1 . . ?
C12 C13 H13 120.4 . . ?
C14 C13 C12 119.3(5) . . ?
C14 C13 H13 120.4 . . ?
C4 C5 C6 119.4(4) . . ?
C4 C5 H5 120.3 . . ?
C6 C5 H5 120.3 . . ?
N1 C2 H2A 109.3 . . ?
N1 C2 H2B 109.3 . . ?
H2A C2 H2B 108.0 . . ?
C1 C2 N1 111.5(4) . . ?
C1 C2 H2A 109.3 . . ?
C1 C2 H2B 109.3 . . ?
C17 C18 H18 119.9 . . ?
C17 C18 C19 120.2(4) . . ?
C19 C18 H18 119.9 . . ?
C13 C14 H14 120.5 . . ?
C15 C14 C13 119.1(5) . . ?
C15 C14 H14 120.5 . . ?
C20 C19 C18 119.8(5) . . ?
C20 C19 H19 120.1 . . ?
C18 C19 H19 120.1 . . ?
C14 C15 H15 120.8 . . ?
C14 C15 C16 118.4(5) . . ?
C16 C15 H15 120.8 . . ?
N6 C16 C15 124.0(5) . . ?
N6 C16 H16 118.0 . . ?
C15 C16 H16 118.0 . . ?
C2 C1 H1A 109.5 . . ?
C2 C1 H1B 109.5 . . ?
C2 C1 H1C 109.5 . . ?
H1A C1 H1B 109.5 . . ?
H1A C1 H1C 109.5 . . ?
H1B C1 H1C 109.5 . . ?

loop_
_geom_bond_atom_site_label_1
_geom_bond_atom_site_label_2
_geom_bond_distance
_geom_bond_site_symmetry_2
_geom_bond_publ_flag
N1 C7 1.353(5) . ?
N1 C3 1.352(5) . ?
N1 C2 1.514(5) . ?
N5 N4 1.366(5) . ?
N5 C10 1.353(5) . ?
N5 C11 1.464(5) . ?
N3 N2 1.257(4) . ?
N3 C9 1.398(5) . ?
N2 C17 1.429(5) . ?
N4 C8 1.328(5) . ?
N6 C12 1.339(5) . ?
N6 C16 1.344(6) . ?
C8 C9 1.412(5) . ?
C8 C7 1.477(5) . ?
C9 C10 1.404(5) . ?
C17 C22 1.393(6) . ?
C17 C18 1.375(6) . ?
C10 C12 1.481(6) . ?
C7 C6 1.368(6) . ?
C22 H22 0.9400 . ?
C22 C21 1.371(6) . ?
C12 C13 1.389(6) . ?
C3 H3 0.9400 . ?
C3 C4 1.365(6) . ?
C4 H4 0.9400 . ?
C4 C5 1.364(6) . ?
C21 H21 0.9400 . ?
C21 C20 1.383(7) . ?
C6 H6 0.9400 . ?
C6 C5 1.374(6) . ?
C11 H11A 0.9700 . ?
C11 H11B 0.9700 . ?
C11 H11C 0.9700 . ?
C20 H20 0.9400 . ?
C20 C19 1.380(7) . ?
C13 H13 0.9400 . ?
C13 C14 1.388(6) . ?
C5 H5 0.9400 . ?
C2 H2A 0.9800 . ?
C2 H2B 0.9800 . ?
C2 C1 1.475(7) . ?
C18 H18 0.9400 . ?
C18 C19 1.388(6) . ?
C14 H14 0.9400 . ?
C14 C15 1.363(7) . ?
C19 H19 0.9400 . ?
C15 H15 0.9400 . ?
C15 C16 1.368(7) . ?
C16 H16 0.9400 . ?
C1 H1A 0.9700 . ?
C1 H1B 0.9700 . ?
C1 H1C 0.9700 . ?

loop_
_geom_torsion_atom_site_label_1
_geom_torsion_atom_site_label_2
_geom_torsion_atom_site_label_3
_geom_torsion_atom_site_label_4
_geom_torsion
_geom_torsion_site_symmetry_1
_geom_torsion_site_symmetry_2
_geom_torsion_site_symmetry_3
_geom_torsion_site_symmetry_4
_geom_torsion_publ_flag
N1 C7 C6 C5 5.7(7) . . . . ?
N1 C3 C4 C5 3.3(7) . . . . ?
N5 N4 C8 C9 1.1(5) . . . . ?
N5 N4 C8 C7 176.2(4) . . . . ?
N5 C10 C12 N6 21.6(6) . . . . ?
N5 C10 C12 C13 -159.1(4) . . . . ?
N3 N2 C17 C22 -5.7(6) . . . . ?
N3 N2 C17 C18 175.2(4) . . . . ?
N3 C9 C10 N5 -174.6(4) . . . . ?
N3 C9 C10 C12 4.8(7) . . . . ?
N2 N3 C9 C8 6.3(6) . . . . ?
N2 N3 C9 C10 -178.9(4) . . . . ?
N2 C17 C22 C21 -179.8(4) . . . . ?
N2 C17 C18 C19 -179.8(4) . . . . ?
N4 N5 C10 C9 -0.7(5) . . . . ?
N4 N5 C10 C12 179.9(4) . . . . ?
N4 C8 C9 N3 173.9(4) . . . . ?
N4 C8 C9 C10 -1.6(5) . . . . ?
N4 C8 C7 N1 96.1(5) . . . . ?
N4 C8 C7 C6 -86.3(5) . . . . ?
N6 C12 C13 C14 3.5(7) . . . . ?
C8 C9 C10 N5 1.3(4) . . . . ?
C8 C9 C10 C12 -179.3(4) . . . . ?
C8 C7 C6 C5 -172.0(4) . . . . ?
C9 N3 N2 C17 -178.3(3) . . . . ?
C9 C8 C7 N1 -89.7(5) . . . . ?
C9 C8 C7 C6 87.9(5) . . . . ?
C9 C10 C12 N6 -157.6(4) . . . . ?
C9 C10 C12 C13 21.7(7) . . . . ?
C17 C22 C21 C20 1.3(7) . . . . ?
C17 C18 C19 C20 -1.9(8) . . . . ?
C10 N5 N4 C8 -0.2(5) . . . . ?
C10 C12 C13 C14 -175.8(4) . . . . ?
C7 N1 C3 C4 3.2(6) . . . . ?
C7 N1 C2 C1 101.7(5) . . . . ?
C7 C8 C9 N3 -0.8(7) . . . . ?
C7 C8 C9 C10 -176.3(4) . . . . ?
C7 C6 C5 C4 0.6(7) . . . . ?
C22 C17 C18 C19 1.1(7) . . . . ?
C22 C21 C20 C19 -2.1(7) . . . . ?
C12 N6 C16 C15 0.2(8) . . . . ?
C12 C13 C14 C15 -2.3(7) . . . . ?
C3 N1 C7 C8 170.2(4) . . . . ?
C3 N1 C7 C6 -7.6(6) . . . . ?
C3 N1 C2 C1 -79.6(5) . . . . ?
C3 C4 C5 C6 -5.1(7) . . . . ?
C21 C20 C19 C18 2.4(8) . . . . ?
C11 N5 N4 C8 -179.5(4) . . . . ?
C11 N5 C10 C9 178.4(4) . . . . ?
C11 N5 C10 C12 -1.0(7) . . . . ?
C13 C14 C15 C16 0.2(8) . . . . ?
C2 N1 C7 C8 -11.2(6) . . . . ?
C2 N1 C7 C6 171.0(4) . . . . ?
C2 N1 C3 C4 -175.5(4) . . . . ?
C18 C17 C22 C21 -0.8(6) . . . . ?
C14 C15 C16 N6 0.9(9) . . . . ?
C16 N6 C12 C10 176.9(4) . . . . ?
C16 N6 C12 C13 -2.4(7) . . . . ?
